data_7118583
loop_
_publ_author_name
'd'Agostino, Simone'
'Spinelli, Floriana'
'Boanini, Elisa'
'Braga, Dario'
'Grepioni, Fabrizia'

_publ_section_title
;
 Single crystal to single crystal [2+2] photoreactions in chloride and
 sulphate salts of 4-amino-cinnamic acid via solid-solution formation: a
 structural and kinetic study.
;
_journal_issue 9
_journal_name_full 'Chemical communications (Cambridge, England)'
_journal_page_first 1899
_journal_page_last 1902
_journal_paper_doi 10.1039/c5cc09412g
_journal_volume 52
_journal_year 2016
_chemical_formula_sum 'C9 H10 F3 N O2 P0.5'
_chemical_formula_weight 236.67
_chemical_name_systematic
;
 ?
;
_space_group_IT_number 2
_symmetry_cell_setting triclinic
_symmetry_space_group_name_Hall '-P 1'
_symmetry_space_group_name_H-M 'P -1'
_atom_sites_solution_hydrogens geom
_atom_sites_solution_primary direct
_atom_sites_solution_secondary difmap
_audit_creation_method SHELXL-97
_audit_update_record
;
2015-11-12 deposited with the CCDC.
2015-12-08 downloaded from the CCDC.
;
_cell_angle_alpha 85.376(9)
_cell_angle_beta 86.255(7)
_cell_angle_gamma 72.178(10)
_cell_formula_units_Z 2
_cell_length_a 5.5647(5)
_cell_length_b 5.8519(8)
_cell_length_c 15.8200(15)
_cell_measurement_reflns_used 1405
_cell_measurement_temperature 298
_cell_measurement_theta_max 28.1040
_cell_measurement_theta_min 3.6530
_cell_volume 488.40(10)
_computing_cell_refinement
;
CrysAlisPro, Agilent Technologies,
Version 1.171.37.33 (release 27-03-2014 CrysAlis171 .NET)
(compiled Mar 27 2014,17:12:48)
;
_computing_data_collection
;
CrysAlisPro, Agilent Technologies,
Version 1.171.37.33 (release 27-03-2014 CrysAlis171 .NET)
(compiled Mar 27 2014,17:12:48)
;
_computing_data_reduction
;
CrysAlisPro, Agilent Technologies,
Version 1.171.37.33 (release 27-03-2014 CrysAlis171 .NET)
(compiled Mar 27 2014,17:12:48)
;
_computing_structure_refinement 'SHELXL-97 (Sheldrick, 2008)'
_computing_structure_solution 'SHELXS-97 (Sheldrick, 2005)'
_diffrn_ambient_temperature 298
_diffrn_detector 'CCD plate'
_diffrn_detector_area_resol_mean 16.1340
_diffrn_detector_type Sapphire3
_diffrn_measured_fraction_theta_full 0.998
_diffrn_measured_fraction_theta_max 0.840
_diffrn_measurement_details
;
  1 omega  -74.00   -1.00   1.0000   45.0000
omega____ theta____ kappa____ phi______ frames
    -      -16.3596  -57.0000 -180.0000 73

  2 omega  -23.00   23.00   1.0000   45.0000
omega____ theta____ kappa____ phi______ frames
    -      -16.3596  -99.0000   90.0000 46

  3 omega  -22.00    8.00   1.0000   45.0000
omega____ theta____ kappa____ phi______ frames
    -      -16.3596  -99.0000  -46.0000 30

  4 omega  -35.00   41.00   1.0000   45.0000
omega____ theta____ kappa____ phi______ frames
    -      -16.3596   57.0000   60.0000 76

  5 omega  -53.00   56.00   1.0000   45.0000
omega____ theta____ kappa____ phi______ frames
    -      -16.3596   19.0000    0.0000 109

;
_diffrn_measurement_device 'four-circle diffractometer'
_diffrn_measurement_device_type 'Xcalibur, Sapphire3'
_diffrn_radiation_monochromator graphite
_diffrn_radiation_probe x-ray
_diffrn_radiation_type 'Mo K\a'
_diffrn_radiation_wavelength 0.71073
_diffrn_reflns_av_R_equivalents 0.0361
_diffrn_reflns_av_sigmaI/netI 0.0629
_diffrn_reflns_limit_h_max 7
_diffrn_reflns_limit_h_min -7
_diffrn_reflns_limit_k_max 7
_diffrn_reflns_limit_k_min -7
_diffrn_reflns_limit_l_max 20
_diffrn_reflns_limit_l_min -13
_diffrn_reflns_number 3631
_diffrn_reflns_theta_full 25.00
_diffrn_reflns_theta_max 28.98
_diffrn_reflns_theta_min 3.66
_exptl_absorpt_coefficient_mu 0.227
_exptl_absorpt_correction_T_max 1.00000
_exptl_absorpt_correction_T_min 0.93685
_exptl_absorpt_correction_type multi-scan
_exptl_absorpt_process_details
;
CrysAlisPro, Agilent Technologies,
Version 1.171.37.33 (release 27-03-2014 CrysAlis171 .NET)
(compiled Mar 27 2014,17:12:48)
Empirical absorption correction using spherical harmonics,
 implemented in SCALE3 ABSPACK scaling algorithm.
;
_exptl_crystal_colour yellow
_exptl_crystal_density_diffrn 1.609
_exptl_crystal_density_method 'not measured'
_exptl_crystal_description prism
_exptl_crystal_F_000 243
_exptl_crystal_size_max 0.05
_exptl_crystal_size_mid 0.04
_exptl_crystal_size_min 0.03
_refine_diff_density_max 0.557
_refine_diff_density_min -0.395
_refine_diff_density_rms 0.068
_refine_ls_extinction_method none
_refine_ls_goodness_of_fit_ref 1.087
_refine_ls_hydrogen_treatment mixed
_refine_ls_matrix_type full
_refine_ls_number_parameters 158
_refine_ls_number_reflns 2181
_refine_ls_number_restraints 0
_refine_ls_restrained_S_all 1.087
_refine_ls_R_factor_all 0.0956
_refine_ls_R_factor_gt 0.0703
_refine_ls_shift/su_max 0.000
_refine_ls_shift/su_mean 0.000
_refine_ls_structure_factor_coef Fsqd
_refine_ls_weighting_details 'calc w=1/[\s^2^(Fo^2^)+(0.0759P)^2^+0.2935P] where P=(Fo^2^+2Fc^2^)/3'
_refine_ls_weighting_scheme calc
_refine_ls_wR_factor_gt 0.1637
_refine_ls_wR_factor_ref 0.1832
_reflns_number_gt 1618
_reflns_number_total 2181
_reflns_threshold_expression >2\s(I)
_cod_data_source_file c5cc09412g2.cif
_cod_data_source_block 1HPF6
_cod_original_cell_volume 488.40(9)
_cod_original_sg_symbol_H-M P-1
_cod_original_formula_sum 'C9 H10 F3 N O2 P0.50'
_cod_database_code 7118583

loop_
_symmetry_equiv_pos_as_xyz
'x, y, z'
'-x, -y, -z'

loop_
_atom_site_label
_atom_site_type_symbol
_atom_site_fract_x
_atom_site_fract_y
_atom_site_fract_z
_atom_site_U_iso_or_equiv
_atom_site_adp_type
_atom_site_occupancy
_atom_site_symmetry_multiplicity
_atom_site_calc_flag
_atom_site_refinement_flags
C1 C -0.0189(6) 0.0558(6) 0.6758(2) 0.0306(7) Uani 1 1 d .
C2 C -0.1287(6) -0.1138(6) 0.6554(2) 0.0379(8) Uani 1 1 d .
H2 H -0.1006 -0.1730 0.6017 0.045 Uiso 1 1 calc R
C3 C -0.2791(6) -0.1940(6) 0.7150(2) 0.0367(8) Uani 1 1 d .
H3 H -0.3544 -0.3069 0.7013 0.044 Uiso 1 1 calc R
C4 C -0.3205(6) -0.1087(6) 0.7957(2) 0.0346(7) Uani 1 1 d .
C5 C -0.2035(7) 0.0584(6) 0.8147(2) 0.0408(8) Uani 1 1 d .
H5 H -0.2266 0.1150 0.8689 0.049 Uiso 1 1 calc R
C6 C -0.0536(6) 0.1421(6) 0.7546(2) 0.0381(8) Uani 1 1 d .
H6 H 0.0223 0.2553 0.7677 0.046 Uiso 1 1 calc R
C7 C -0.4821(6) -0.1883(6) 0.8602(2) 0.0396(8) Uani 1 1 d .
H7 H -0.5058 -0.1172 0.9118 0.048 Uiso 1 1 calc R
C8 C -0.5979(7) -0.3509(7) 0.8528(2) 0.0429(9) Uani 1 1 d .
H8 H -0.5710 -0.4285 0.8024 0.051 Uiso 1 1 calc R
C9 C -0.7656(7) -0.4171(7) 0.9184(2) 0.0416(8) Uani 1 1 d .
F1 F 0.2394(4) 0.4557(5) 0.46937(15) 0.0596(7) Uani 1 1 d .
F2 F 0.5846(4) 0.5440(4) 0.39719(12) 0.0440(5) Uani 1 1 d .
F3 F 0.3481(5) 0.7935(4) 0.50296(15) 0.0654(8) Uani 1 1 d .
N1 N 0.1251(6) 0.1504(6) 0.6083(2) 0.0389(7) Uani 1 1 d .
H1NB H 0.222(9) 0.205(10) 0.627(3) 0.085(18) Uiso 1 1 d .
H1NC H 0.211(7) 0.026(8) 0.577(2) 0.050(11) Uiso 1 1 d .
H1NA H 0.024(10) 0.260(10) 0.568(3) 0.104(19) Uiso 1 1 d .
O1 O -0.8530(6) -0.5855(5) 0.90552(18) 0.0614(8) Uani 1 1 d .
O2 O -0.8150(6) -0.3045(6) 0.98538(18) 0.0570(8) Uani 1 1 d .
H1X H -0.933(13) -0.328(13) 1.016(5) 0.15(3) Uiso 1 1 d .
P1 P 0.5000 0.5000 0.5000 0.0320(3) Uani 1 2 d S

loop_
_atom_site_aniso_label
_atom_site_aniso_U_11
_atom_site_aniso_U_22
_atom_site_aniso_U_33
_atom_site_aniso_U_23
_atom_site_aniso_U_13
_atom_site_aniso_U_12
C1 0.0307(15) 0.0297(16) 0.0332(17) 0.0021(12) 0.0026(13) -0.0134(13)
C2 0.0467(19) 0.0394(19) 0.0337(18) -0.0055(14) 0.0071(15) -0.0231(16)
C3 0.0471(19) 0.0343(18) 0.0365(18) -0.0038(14) 0.0029(15) -0.0246(15)
C4 0.0358(16) 0.0357(18) 0.0337(17) -0.0003(13) 0.0028(14) -0.0141(14)
C5 0.051(2) 0.044(2) 0.0321(18) -0.0082(14) 0.0040(15) -0.0208(17)
C6 0.0452(18) 0.0386(19) 0.0385(19) -0.0052(14) -0.0004(15) -0.0241(16)
C7 0.0433(18) 0.044(2) 0.0333(18) -0.0018(14) 0.0079(15) -0.0177(16)
C8 0.048(2) 0.048(2) 0.0340(18) -0.0031(15) 0.0132(16) -0.0190(17)
C9 0.0444(19) 0.043(2) 0.0384(19) -0.0005(15) 0.0095(16) -0.0177(16)
F1 0.0480(12) 0.0898(19) 0.0578(15) 0.0017(12) -0.0049(11) -0.0469(13)
F2 0.0495(11) 0.0548(13) 0.0363(11) -0.0036(9) 0.0083(9) -0.0305(10)
F3 0.0924(19) 0.0319(12) 0.0612(15) -0.0084(10) 0.0026(13) -0.0028(12)
N1 0.0420(17) 0.0376(18) 0.0421(18) -0.0013(14) 0.0074(15) -0.0218(15)
O1 0.080(2) 0.069(2) 0.0532(17) -0.0147(14) 0.0249(15) -0.0527(17)
O2 0.0716(19) 0.070(2) 0.0444(16) -0.0158(13) 0.0252(14) -0.0459(17)
P1 0.0299(6) 0.0308(6) 0.0389(7) -0.0041(5) 0.0046(5) -0.0155(5)

loop_
_atom_type_symbol
_atom_type_description
_atom_type_scat_dispersion_real
_atom_type_scat_dispersion_imag
_atom_type_scat_source
C C 0.0033 0.0016 'International Tables Vol C Tables 4.2.6.8 and 6.1.1.4'
H H 0.0000 0.0000 'International Tables Vol C Tables 4.2.6.8 and 6.1.1.4'
F F 0.0171 0.0103 'International Tables Vol C Tables 4.2.6.8 and 6.1.1.4'
N N 0.0061 0.0033 'International Tables Vol C Tables 4.2.6.8 and 6.1.1.4'
O O 0.0106 0.0060 'International Tables Vol C Tables 4.2.6.8 and 6.1.1.4'
P P 0.1023 0.0942 'International Tables Vol C Tables 4.2.6.8 and 6.1.1.4'

loop_
_geom_angle_atom_site_label_1
_geom_angle_atom_site_label_2
_geom_angle_atom_site_label_3
_geom_angle
_geom_angle_site_symmetry_1
_geom_angle_site_symmetry_3
C6 C1 C2 121.3(3) . .
C6 C1 N1 120.8(3) . .
C2 C1 N1 117.7(3) . .
C3 C2 C1 119.5(3) . .
C2 C3 C4 120.8(3) . .
C3 C4 C5 118.3(3) . .
C3 C4 C7 122.1(3) . .
C5 C4 C7 119.6(3) . .
C6 C5 C4 121.2(3) . .
C1 C6 C5 118.8(3) . .
C8 C7 C4 126.6(3) . .
C7 C8 C9 124.3(3) . .
O1 C9 O2 123.2(3) . .
O1 C9 C8 118.1(3) . .
O2 C9 C8 118.7(4) . .
F1 P1 F1 180.00(15) . 2_666
F1 P1 F3 90.34(13) . 2_666
F1 P1 F3 89.66(13) 2_666 2_666
F1 P1 F3 89.66(13) . .
F1 P1 F3 90.34(13) 2_666 .
F3 P1 F3 180.00(16) 2_666 .
F1 P1 F2 88.97(10) . .
F1 P1 F2 91.03(10) 2_666 .
F3 P1 F2 90.33(11) 2_666 .
F3 P1 F2 89.67(11) . .
F1 P1 F2 91.03(10) . 2_666
F1 P1 F2 88.97(10) 2_666 2_666
F3 P1 F2 89.67(11) 2_666 2_666
F3 P1 F2 90.33(11) . 2_666
F2 P1 F2 180.000(1) . 2_666

loop_
_geom_bond_atom_site_label_1
_geom_bond_atom_site_label_2
_geom_bond_distance
_geom_bond_site_symmetry_2
C1 C6 1.363(5) .
C1 C2 1.382(4) .
C1 N1 1.468(4) .
C2 C3 1.370(4) .
C3 C4 1.387(5) .
C4 C5 1.391(5) .
C4 C7 1.459(4) .
C5 C6 1.382(5) .
C7 C8 1.318(5) .
C8 C9 1.459(5) .
C9 O1 1.260(4) .
C9 O2 1.263(5) .
F1 P1 1.657(2) .
F2 P1 1.6853(19) .
F3 P1 1.669(2) .
P1 F1 1.657(2) 2_666
P1 F3 1.669(2) 2_666
P1 F2 1.6853(19) 2_666
